data_7211713
loop_
_publ_author_name
'Hazra, Susanta'
'Sasmal, Sujit'
'Nayak, Malabika'
'Sparkes, Hazel A.'
'Howard, Judith A. K.'
'Mohanta, Sasankasekhar'

_publ_section_title
;
 Syntheses and crystal structures of CuIIBiIII, CuIIBaIICuII, [CuIIPbII]2
 and cocrystallized (UVIO2)2.4CuII complexes: structural diversity of the
 coordination compounds derived from
 N,N&#x2032;-ethylenebis(3-ethoxysalicylaldiimine)
;
_journal_issue 2
_journal_name_full CrystEngComm
_journal_page_first 470
_journal_paper_doi 10.1039/b913408e
_journal_volume 12
_journal_year 2010
_chemical_formula_moiety 'C40 H44 Cu2 N8 O20 Pb2'
_chemical_formula_sum 'C40 H44 Cu2 N8 O20 Pb2'
_chemical_formula_weight 1498.29
_chemical_name_systematic
;
?
;
_space_group_IT_number 14
_symmetry_cell_setting monoclinic
_symmetry_space_group_name_Hall '-P 2ybc'
_symmetry_space_group_name_H-M 'P 1 21/c 1'
_atom_sites_solution_hydrogens geom
_atom_sites_solution_primary direct
_atom_sites_solution_secondary difmap
_audit_creation_method SHELXL-97
_cell_angle_alpha 90.00
_cell_angle_beta 106.438(7)
_cell_angle_gamma 90.00
_cell_formula_units_Z 2
_cell_length_a 14.368(2)
_cell_length_b 13.590(2)
_cell_length_c 12.525(2)
_cell_measurement_reflns_used 5102
_cell_measurement_temperature 120(2)
_cell_measurement_theta_max 29.940
_cell_measurement_theta_min 2.426
_cell_volume 2345.7(6)
_computing_cell_refinement 'SMART (Bruker, 1998)'
_computing_data_collection 'SMART (Bruker, 1998)'
_computing_data_reduction 'SAINT (Bruker, 1998)'
_computing_molecular_graphics 'ORTEP3 for Windows (Farrugia, 1997)'
_computing_publication_material 'WinGX publication routines (Farrugia, 1999)'
_computing_structure_refinement 'SHELXL-97 (Sheldrick, 1997)'
_computing_structure_solution 'SHELXS-97 (Sheldrick, 1990)'
_diffrn_ambient_temperature 120(2)
_diffrn_measured_fraction_theta_full 0.994
_diffrn_measured_fraction_theta_max 0.994
_diffrn_measurement_device_type 'Bruker Proteum M'
_diffrn_measurement_method \w
_diffrn_radiation_monochromator graphite
_diffrn_radiation_source 'Bede Microsource'
_diffrn_radiation_type MoK\a
_diffrn_radiation_wavelength 0.71073
_diffrn_reflns_av_R_equivalents 0.0297
_diffrn_reflns_av_sigmaI/netI 0.0261
_diffrn_reflns_limit_h_max 17
_diffrn_reflns_limit_h_min -17
_diffrn_reflns_limit_k_max 16
_diffrn_reflns_limit_k_min -16
_diffrn_reflns_limit_l_max 14
_diffrn_reflns_limit_l_min -14
_diffrn_reflns_number 17279
_diffrn_reflns_theta_full 25.00
_diffrn_reflns_theta_max 25.03
_diffrn_reflns_theta_min 3.55
_exptl_absorpt_coefficient_mu 8.138
_exptl_absorpt_correction_T_max 0.272
_exptl_absorpt_correction_T_min 0.164
_exptl_absorpt_correction_type multi-scan
_exptl_absorpt_process_details 'SADABS, (G. Sheldrick, 1998)'
_exptl_crystal_colour dark_red
_exptl_crystal_density_diffrn 2.121
_exptl_crystal_density_method 'not measured'
_exptl_crystal_description block
_exptl_crystal_F_000 1444
_exptl_crystal_size_max 0.24
_exptl_crystal_size_mid 0.20
_exptl_crystal_size_min 0.16
_refine_diff_density_max 1.854
_refine_diff_density_min -0.671
_refine_diff_density_rms 0.113
_refine_ls_extinction_method none
_refine_ls_goodness_of_fit_ref 1.067
_refine_ls_hydrogen_treatment constr
_refine_ls_matrix_type full
_refine_ls_number_parameters 337
_refine_ls_number_reflns 4114
_refine_ls_number_restraints 6
_refine_ls_restrained_S_all 1.071
_refine_ls_R_factor_all 0.0253
_refine_ls_R_factor_gt 0.0230
_refine_ls_shift/su_max 0.002
_refine_ls_shift/su_mean 0.000
_refine_ls_structure_factor_coef Fsqd
_refine_ls_weighting_details 'calc w=1/[\s^2^(Fo^2^)+(0.0268P)^2^+4.6821P] where P=(Fo^2^+2Fc^2^)/3'
_refine_ls_weighting_scheme calc
_refine_ls_wR_factor_gt 0.0548
_refine_ls_wR_factor_ref 0.0558
_reflns_number_gt 3860
_reflns_number_total 4114
_reflns_threshold_expression >2sigma(I)
_cod_data_source_file b913408e.txt
_cod_data_source_block 3
_cod_depositor_comments
;
The following automatic conversions were performed:

'_symmetry_cell_setting' value 'Monoclinic' changed to 'monoclinic'
according to /home/saulius/struct/CIF-dictionaries/cif_core.dic
dictionary named 'cif_core.dic' version 2.4.2 from 2011-04-26.

Automatic conversion script
Id: cif_fix_values 1891 2012-01-12 08:04:46Z andrius 
;
_cod_original_cell_volume 2345.8(7)
_cod_original_sg_symbol_H-M 'P 21/c'
_cod_database_code 7211713

loop_
_symmetry_equiv_pos_as_xyz
'x, y, z'
'-x, y+1/2, -z+1/2'
'-x, -y, -z'
'x, -y-1/2, z-1/2'

loop_
_atom_site_label
_atom_site_type_symbol
_atom_site_fract_x
_atom_site_fract_y
_atom_site_fract_z
_atom_site_U_iso_or_equiv
_atom_site_adp_type
_atom_site_occupancy
_atom_site_symmetry_multiplicity
_atom_site_calc_flag
_atom_site_refinement_flags
_atom_site_disorder_assembly
_atom_site_disorder_group
Pb1 Pb 0.306155(10) 0.514014(10) 0.886752(12) 0.01741(6) Uani 1 1 d . . .
Cu1 Cu 0.15858(3) 0.65057(3) 1.00356(4) 0.01721(11) Uani 1 1 d . . .
O1A O 0.2781(7) 0.3442(7) 0.9906(5) 0.0222(15) Uani 0.66 1 d P A 1
O1B O 0.3007(15) 0.3534(16) 1.0264(12) 0.0222(15) Uani 0.34 1 d P A 2
O2 O 0.2054(2) 0.51830(19) 1.0128(2) 0.0205(6) Uani 1 1 d . A .
O3 O 0.21968(19) 0.67119(19) 0.8886(2) 0.0193(6) Uani 1 1 d . A .
O4 O 0.3341(2) 0.6694(2) 0.7568(2) 0.0225(6) Uani 1 1 d . A .
O5 O 0.4164(2) 0.6434(2) 1.0175(2) 0.0282(7) Uani 1 1 d . A .
O6 O 0.4558(3) 0.4992(2) 1.0881(3) 0.0344(8) Uani 1 1 d . A .
O7 O 0.5506(2) 0.6241(2) 1.1482(3) 0.0302(7) Uani 1 1 d . A .
O8 O 0.1299(2) 0.4658(3) 0.7844(3) 0.0384(8) Uani 1 1 d U A .
O9 O 0.2045(3) 0.4656(2) 0.6582(3) 0.0352(8) Uani 1 1 d . A .
O10 O 0.0493(3) 0.4412(3) 0.6139(3) 0.0508(10) Uani 1 1 d . A .
N1 N 0.0759(3) 0.6276(3) 1.0964(3) 0.0238(8) Uani 1 1 d . A .
N2 N 0.1309(2) 0.7875(2) 1.0184(3) 0.0202(7) Uani 1 1 d . A .
N3 N 0.4748(2) 0.5889(3) 1.0850(3) 0.0242(8) Uani 1 1 d . . .
N4 N 0.1269(3) 0.4576(3) 0.6835(3) 0.0275(8) Uani 1 1 d . . .
C1A C 0.4076(6) 0.2231(7) 1.0645(8) 0.0484(19) Uani 0.66 1 d P A 1
H1A H 0.4579 0.2722 1.0661 0.073 Uiso 0.66 1 calc PR A 1
H1B H 0.4304 0.1580 1.0493 0.073 Uiso 0.66 1 calc PR A 1
H1C H 0.3937 0.2221 1.1367 0.073 Uiso 0.66 1 calc PR A 1
C1B C 0.3447(12) 0.1898(13) 0.9803(15) 0.0484(19) Uani 0.34 1 d P A 2
H1D H 0.3171 0.2120 0.9033 0.073 Uiso 0.34 1 calc PR A 2
H1E H 0.2955 0.1531 1.0043 0.073 Uiso 0.34 1 calc PR A 2
H1F H 0.4006 0.1472 0.9846 0.073 Uiso 0.34 1 calc PR A 2
C2A C 0.3163(5) 0.2493(5) 0.9741(6) 0.0280(13) Uani 0.66 1 d P A 1
H2A H 0.3306 0.2487 0.9013 0.034 Uiso 0.66 1 calc PR A 1
H2B H 0.2663 0.1985 0.9719 0.034 Uiso 0.66 1 calc PR A 1
C2B C 0.3759(10) 0.2758(10) 1.0532(12) 0.0280(13) Uani 0.34 1 d P A 2
H2C H 0.4373 0.3020 1.0435 0.034 Uiso 0.34 1 calc PR A 2
H2D H 0.3880 0.2556 1.1319 0.034 Uiso 0.34 1 calc PR A 2
C3 C 0.2248(3) 0.3526(3) 1.0696(4) 0.0272(10) Uani 1 1 d . . .
C4 C 0.2083(4) 0.2756(3) 1.1337(4) 0.0364(12) Uani 1 1 d . A .
H4 H 0.2412 0.2149 1.1348 0.044 Uiso 1 1 calc R . .
C5 C 0.1438(4) 0.2869(3) 1.1963(4) 0.0404(12) Uani 1 1 d . . .
H5 H 0.1314 0.2335 1.2392 0.048 Uiso 1 1 calc R A .
C6 C 0.0979(4) 0.3748(3) 1.1967(4) 0.0363(11) Uani 1 1 d . A .
H6 H 0.0532 0.3817 1.2394 0.044 Uiso 1 1 calc R . .
C7 C 0.1158(3) 0.4558(3) 1.1346(4) 0.0252(9) Uani 1 1 d . . .
C8 C 0.1817(3) 0.4456(3) 1.0714(3) 0.0197(8) Uani 1 1 d . A .
C9 C 0.0659(3) 0.5465(3) 1.1439(4) 0.0266(9) Uani 1 1 d . A .
H9 H 0.0225 0.5458 1.1887 0.032 Uiso 1 1 calc R . .
C10 C 0.0184(3) 0.7146(3) 1.1073(4) 0.0306(10) Uani 1 1 d . . .
H10A H 0.0035 0.7131 1.1798 0.037 Uiso 1 1 calc R A .
H10B H -0.0436 0.7150 1.0473 0.037 Uiso 1 1 calc R . .
C11 C 0.0767(3) 0.8059(3) 1.0997(3) 0.0238(9) Uani 1 1 d . A .
H11A H 0.0328 0.8629 1.0758 0.029 Uiso 1 1 calc R . .
H11B H 0.1222 0.8211 1.1733 0.029 Uiso 1 1 calc R . .
C12 C 0.1613(3) 0.8593(3) 0.9704(3) 0.0205(8) Uani 1 1 d . . .
H12 H 0.1421 0.9239 0.9842 0.025 Uiso 1 1 calc R A .
C13 C 0.2220(3) 0.8493(3) 0.8974(3) 0.0208(9) Uani 1 1 d . A .
C14 C 0.2573(3) 0.9376(3) 0.8645(4) 0.0259(9) Uani 1 1 d . . .
H14 H 0.2376 0.9987 0.8879 0.031 Uiso 1 1 calc R A .
C15 C 0.3191(3) 0.9370(3) 0.7995(4) 0.0304(10) Uani 1 1 d . A .
H15 H 0.3438 0.9971 0.7800 0.037 Uiso 1 1 calc R . .
C16 C 0.3458(3) 0.8478(3) 0.7621(4) 0.0285(10) Uani 1 1 d . . .
H16 H 0.3881 0.8474 0.7159 0.034 Uiso 1 1 calc R A .
C17 C 0.3114(3) 0.7602(3) 0.7914(3) 0.0221(9) Uani 1 1 d . A .
C18 C 0.2497(3) 0.7585(3) 0.8611(3) 0.0184(8) Uani 1 1 d . . .
C19 C 0.3933(3) 0.6696(3) 0.6804(4) 0.0268(10) Uani 1 1 d . . .
H19A H 0.4568 0.7006 0.7162 0.032 Uiso 1 1 calc R A .
H19B H 0.3608 0.7080 0.6131 0.032 Uiso 1 1 calc R . .
C20 C 0.4082(3) 0.5654(3) 0.6487(4) 0.0299(10) Uani 1 1 d . A .
H20A H 0.4428 0.5285 0.7153 0.045 Uiso 1 1 calc R . .
H20B H 0.4464 0.5652 0.5951 0.045 Uiso 1 1 calc R . .
H20C H 0.3451 0.5346 0.6149 0.045 Uiso 1 1 calc R . .

loop_
_atom_site_aniso_label
_atom_site_aniso_U_11
_atom_site_aniso_U_22
_atom_site_aniso_U_33
_atom_site_aniso_U_23
_atom_site_aniso_U_13
_atom_site_aniso_U_12
Pb1 0.01741(9) 0.01717(9) 0.01994(10) 0.00019(5) 0.00898(6) 0.00113(5)
Cu1 0.0174(2) 0.0165(2) 0.0198(2) 0.00016(18) 0.0087(2) 0.00089(17)
O1A 0.035(5) 0.018(2) 0.019(5) 0.000(3) 0.017(4) 0.002(3)
O1B 0.035(5) 0.018(2) 0.019(5) 0.000(3) 0.017(4) 0.002(3)
O2 0.0279(16) 0.0166(14) 0.0218(15) 0.0026(11) 0.0150(13) 0.0016(11)
O3 0.0204(14) 0.0159(14) 0.0234(15) 0.0014(11) 0.0093(12) -0.0005(11)
O4 0.0252(15) 0.0250(15) 0.0234(15) 0.0028(12) 0.0166(13) 0.0002(12)
O5 0.0272(16) 0.0273(16) 0.0270(16) -0.0032(13) 0.0026(14) 0.0111(13)
O6 0.050(2) 0.0237(17) 0.0303(19) -0.0005(13) 0.0132(17) 0.0033(14)
O7 0.0217(16) 0.0384(18) 0.0286(17) -0.0074(14) 0.0042(14) 0.0040(13)
O8 0.0320(16) 0.0503(18) 0.0365(17) -0.0105(14) 0.0154(14) -0.0060(14)
O9 0.043(2) 0.0318(18) 0.0354(19) -0.0002(15) 0.0183(16) -0.0045(14)
O10 0.041(2) 0.041(2) 0.052(2) -0.0008(17) -0.0171(19) -0.0082(17)
N1 0.0254(19) 0.0229(18) 0.0276(19) -0.0026(15) 0.0146(16) -0.0014(14)
N2 0.0207(17) 0.0194(17) 0.0200(17) -0.0005(14) 0.0046(14) 0.0054(13)
N3 0.0216(19) 0.030(2) 0.0232(19) -0.0035(15) 0.0093(16) 0.0065(15)
N4 0.030(2) 0.0161(18) 0.033(2) -0.0015(15) 0.0035(18) -0.0022(15)
C1A 0.040(4) 0.043(5) 0.063(5) 0.017(4) 0.016(4) 0.006(4)
C1B 0.040(4) 0.043(5) 0.063(5) 0.017(4) 0.016(4) 0.006(4)
C2A 0.035(4) 0.017(3) 0.035(3) 0.003(3) 0.015(3) 0.008(3)
C2B 0.035(4) 0.017(3) 0.035(3) 0.003(3) 0.015(3) 0.008(3)
C3 0.034(2) 0.021(2) 0.033(3) 0.0031(18) 0.020(2) -0.0014(18)
C4 0.048(3) 0.019(2) 0.049(3) 0.006(2) 0.026(3) 0.000(2)
C5 0.062(3) 0.022(2) 0.049(3) 0.006(2) 0.035(3) -0.007(2)
C6 0.055(3) 0.026(2) 0.039(3) 0.001(2) 0.031(3) -0.010(2)
C7 0.033(2) 0.020(2) 0.026(2) -0.0040(17) 0.014(2) -0.0059(18)
C8 0.022(2) 0.020(2) 0.018(2) -0.0009(16) 0.0079(17) -0.0061(16)
C9 0.027(2) 0.029(2) 0.029(2) -0.0045(19) 0.018(2) -0.0055(18)
C10 0.026(2) 0.031(2) 0.042(3) -0.003(2) 0.021(2) 0.0044(18)
C11 0.027(2) 0.023(2) 0.024(2) -0.0033(17) 0.0107(18) 0.0050(17)
C12 0.021(2) 0.017(2) 0.020(2) -0.0001(16) -0.0003(17) 0.0045(15)
C13 0.019(2) 0.021(2) 0.020(2) 0.0010(16) 0.0005(17) -0.0015(16)
C14 0.033(2) 0.018(2) 0.025(2) 0.0026(17) 0.0053(19) 0.0010(17)
C15 0.038(3) 0.024(2) 0.028(2) 0.0064(18) 0.007(2) -0.0088(19)
C16 0.027(2) 0.031(2) 0.030(2) 0.0061(19) 0.012(2) -0.0060(18)
C17 0.023(2) 0.022(2) 0.021(2) 0.0001(16) 0.0045(17) -0.0028(16)
C18 0.016(2) 0.020(2) 0.0168(19) 0.0044(15) 0.0017(16) -0.0003(15)
C19 0.023(2) 0.041(3) 0.020(2) 0.0015(18) 0.0123(18) -0.0044(18)
C20 0.031(2) 0.039(3) 0.024(2) 0.0040(19) 0.016(2) 0.006(2)

loop_
_atom_type_symbol
_atom_type_description
_atom_type_scat_dispersion_real
_atom_type_scat_dispersion_imag
_atom_type_scat_source
C C 0.0033 0.0016 'International Tables Vol C Tables 4.2.6.8 and 6.1.1.4'
H H 0.0000 0.0000 'International Tables Vol C Tables 4.2.6.8 and 6.1.1.4'
N N 0.0061 0.0033 'International Tables Vol C Tables 4.2.6.8 and 6.1.1.4'
O O 0.0106 0.0060 'International Tables Vol C Tables 4.2.6.8 and 6.1.1.4'
Cu Cu 0.3201 1.2651 'International Tables Vol C Tables 4.2.6.8 and 6.1.1.4'
Pb Pb -3.3944 10.1111 'International Tables Vol C Tables 4.2.6.8 and 6.1.1.4'

loop_
_geom_angle_atom_site_label_1
_geom_angle_atom_site_label_2
_geom_angle_atom_site_label_3
_geom_angle
_geom_angle_site_symmetry_3
O2 Pb1 O3 65.14(9) .
O2 Pb1 O8 69.29(10) .
O3 Pb1 O8 78.38(10) .
O2 Pb1 O5 86.74(10) .
O3 Pb1 O5 68.27(9) .
O8 Pb1 O5 144.98(10) .
O2 Pb1 O1A 61.0(2) .
O3 Pb1 O1A 125.6(2) .
O8 Pb1 O1A 76.46(17) .
O5 Pb1 O1A 114.52(12) .
O2 Pb1 O4 125.30(8) .
O3 Pb1 O4 60.21(8) .
O8 Pb1 O4 100.80(10) .
O5 Pb1 O4 72.03(9) .
O1A Pb1 O4 172.06(15) .
O2 Pb1 O1B 59.1(5) .
O3 Pb1 O1B 124.2(5) .
O8 Pb1 O1B 85.2(4) .
O5 Pb1 O1B 104.5(3) .
O1A Pb1 O1B 10.0(3) .
O4 Pb1 O1B 173.5(4) .
O2 Pb1 O6 82.18(10) .
O3 Pb1 O6 108.11(9) .
O8 Pb1 O6 145.01(11) .
O5 Pb1 O6 46.64(9) .
O1A Pb1 O6 72.07(14) .
O4 Pb1 O6 112.34(9) .
O1B Pb1 O6 62.4(3) .
O2 Pb1 O9 114.93(10) .
O3 Pb1 O9 95.22(9) .
O8 Pb1 O9 45.70(10) .
O5 Pb1 O9 145.05(9) .
O1A Pb1 O9 100.21(12) .
O4 Pb1 O9 73.04(9) .
O1B Pb1 O9 110.1(3) .
O6 Pb1 O9 155.65(10) .
O2 Pb1 O7 133.76(9) 3_667
O3 Pb1 O7 159.53(9) 3_667
O8 Pb1 O7 113.51(10) 3_667
O5 Pb1 O7 101.51(9) 3_667
O1A Pb1 O7 74.5(2) 3_667
O4 Pb1 O7 100.19(9) 3_667
O1B Pb1 O7 74.9(5) 3_667
O6 Pb1 O7 72.30(9) 3_667
O9 Pb1 O7 83.40(9) 3_667
O3 Cu1 N1 169.36(14) .
O3 Cu1 O2 87.42(12) .
N1 Cu1 O2 94.46(14) .
O3 Cu1 N2 94.74(13) .
N1 Cu1 N2 85.31(14) .
O2 Cu1 N2 169.48(14) .
C3 O1A C2A 118.4(7) .
C3 O1A Pb1 116.5(5) .
C2A O1A Pb1 125.1(6) .
C3 O1B C2B 121.7(16) .
C3 O1B Pb1 115.1(12) .
C2B O1B Pb1 123.2(13) .
C8 O2 Cu1 126.3(3) .
C8 O2 Pb1 129.3(2) .
Cu1 O2 Pb1 104.32(11) .
C18 O3 Cu1 125.0(2) .
C18 O3 Pb1 124.3(2) .
Cu1 O3 Pb1 102.70(11) .
C17 O4 C19 116.2(3) .
C17 O4 Pb1 114.3(2) .
C19 O4 Pb1 126.9(2) .
N3 O5 Pb1 101.4(2) .
N3 O6 Pb1 91.2(2) .
N4 O8 Pb1 105.7(3) .
N4 O9 Pb1 90.3(2) .
C9 N1 C10 120.6(4) .
C9 N1 Cu1 126.6(3) .
C10 N1 Cu1 112.8(3) .
C12 N2 C11 120.8(3) .
C12 N2 Cu1 125.7(3) .
C11 N2 Cu1 113.4(3) .
O7 N3 O5 120.1(4) .
O7 N3 O6 120.8(4) .
O5 N3 O6 119.1(4) .
O10 N4 O9 122.3(4) .
O10 N4 O8 119.7(4) .
O9 N4 O8 118.0(4) .
C2B C1B H1D 109.5 .
C2B C1B H1E 109.5 .
H1D C1B H1E 109.5 .
C2B C1B H1F 109.5 .
H1D C1B H1F 109.5 .
H1E C1B H1F 109.5 .
O1A C2A C1A 112.9(6) .
O1A C2A H2A 109.0 .
C1A C2A H2A 109.0 .
O1A C2A H2B 109.0 .
C1A C2A H2B 109.0 .
H2A C2A H2B 107.8 .
C1B C2B O1B 110.5(13) .
C1B C2B H2C 109.6 .
O1B C2B H2C 109.6 .
C1B C2B H2D 109.6 .
O1B C2B H2D 109.6 .
H2C C2B H2D 108.1 .
O1B C3 C4 122.2(10) .
O1B C3 C8 114.0(10) .
C4 C3 C8 121.4(4) .
C4 C3 O1A 124.2(5) .
C8 C3 O1A 114.2(5) .
C3 C4 C5 120.0(4) .
C3 C4 H4 120.0 .
C5 C4 H4 120.0 .
C6 C5 C4 120.1(4) .
C6 C5 H5 120.0 .
C4 C5 H5 120.0 .
C5 C6 C7 121.1(4) .
C5 C6 H6 119.5 .
C7 C6 H6 119.5 .
C8 C7 C6 119.4(4) .
C8 C7 C9 123.9(4) .
C6 C7 C9 116.6(4) .
O2 C8 C7 123.8(4) .
O2 C8 C3 118.3(4) .
C7 C8 C3 117.8(4) .
N1 C9 C7 124.9(4) .
N1 C9 H9 117.5 .
C7 C9 H9 117.5 .
N1 C10 C11 108.5(3) .
N1 C10 H10A 110.0 .
C11 C10 H10A 110.0 .
N1 C10 H10B 110.0 .
C11 C10 H10B 110.0 .
H10A C10 H10B 108.4 .
N2 C11 C10 108.4(3) .
N2 C11 H11A 110.0 .
C10 C11 H11A 110.0 .
N2 C11 H11B 110.0 .
C10 C11 H11B 110.0 .
H11A C11 H11B 108.4 .
N2 C12 C13 124.9(4) .
N2 C12 H12 117.5 .
C13 C12 H12 117.5 .
C14 C13 C18 119.5(4) .
C14 C13 C12 116.0(4) .
C18 C13 C12 124.4(4) .
C15 C14 C13 121.3(4) .
C15 C14 H14 119.4 .
C13 C14 H14 119.4 .
C14 C15 C16 119.6(4) .
C14 C15 H15 120.2 .
C16 C15 H15 120.2 .
C17 C16 C15 120.5(4) .
C17 C16 H16 119.7 .
C15 C16 H16 119.7 .
O4 C17 C16 123.7(4) .
O4 C17 C18 115.2(3) .
C16 C17 C18 121.0(4) .
O3 C18 C17 118.6(3) .
O3 C18 C13 123.5(4) .
C17 C18 C13 118.0(4) .
O4 C19 C20 109.1(3) .
O4 C19 H19A 109.9 .
C20 C19 H19A 109.9 .
O4 C19 H19B 109.9 .
C20 C19 H19B 109.9 .
H19A C19 H19B 108.3 .
C19 C20 H20A 109.5 .
C19 C20 H20B 109.5 .
H20A C20 H20B 109.5 .
C19 C20 H20C 109.5 .
H20A C20 H20C 109.5 .
H20B C20 H20C 109.5 .

loop_
_geom_bond_atom_site_label_1
_geom_bond_atom_site_label_2
_geom_bond_distance
_geom_bond_site_symmetry_2
Pb1 O2 2.427(3) .
Pb1 O3 2.474(3) .
Pb1 O8 2.579(3) .
Pb1 O5 2.611(3) .
Pb1 O1A 2.735(10) .
Pb1 O4 2.764(3) .
Pb1 O1B 2.81(2) .
Pb1 O6 2.820(4) .
Pb1 O9 2.897(4) .
Pb1 O7 2.909(3) 3_667
Cu1 O3 1.908(3) .
Cu1 N1 1.908(3) .
Cu1 O2 1.911(3) .
Cu1 N2 1.923(3) .
O1A C3 1.417(11) .
O1A C2A 1.439(12) .
O1B C3 1.35(2) .
O1B C2B 1.48(3) .
O2 C8 1.330(5) .
O3 C18 1.340(5) .
O4 C17 1.378(5) .
O4 C19 1.449(5) .
O5 N3 1.251(4) .
O6 N3 1.252(5) .
O7 N3 1.246(5) .
O8 N4 1.258(5) .
O9 N4 1.247(5) .
O10 N4 1.226(5) .
N1 C9 1.280(6) .
N1 C10 1.471(5) .
N2 C12 1.286(5) .
N2 C11 1.468(5) .
C1A C2A 1.513(11) .
C1A H1A 0.9800 .
C1A H1B 0.9800 .
C1A H1C 0.9800 .
C1B C2B 1.47(2) .
C1B H1D 0.9800 .
C1B H1E 0.9800 .
C1B H1F 0.9800 .
C2A H2A 0.9900 .
C2A H2B 0.9900 .
C2B H2C 0.9900 .
C2B H2D 0.9900 .
C3 C4 1.379(6) .
C3 C8 1.411(6) .
C4 C5 1.382(7) .
C4 H4 0.9500 .
C5 C6 1.365(7) .
C5 H5 0.9500 .
C6 C7 1.412(6) .
C6 H6 0.9500 .
C7 C8 1.402(6) .
C7 C9 1.448(6) .
C9 H9 0.9500 .
C10 C11 1.515(6) .
C10 H10A 0.9900 .
C10 H10B 0.9900 .
C11 H11A 0.9900 .
C11 H11B 0.9900 .
C12 C13 1.438(6) .
C12 H12 0.9500 .
C13 C14 1.409(6) .
C13 C18 1.410(6) .
C14 C15 1.363(6) .
C14 H14 0.9500 .
C15 C16 1.392(7) .
C15 H15 0.9500 .
C16 C17 1.378(6) .
C16 H16 0.9500 .
C17 C18 1.410(6) .
C19 C20 1.502(6) .
C19 H19A 0.9900 .
C19 H19B 0.9900 .
C20 H20A 0.9800 .
C20 H20B 0.9800 .
C20 H20C 0.9800 .
